data_4106184
loop_
_publ_author_name
'James M. Camara'
'Thomas B. Rauchfuss'

_publ_section_title
;
 Mild Redox Complementation Enables H2 Activation by [FeFe]-Hydrogenase
 Models
;
_journal_name_full 'Journal of the American Chemical Society'
_journal_page_first 8098
_journal_page_last 8101
_journal_paper_doi 10.1021/ja201731q
_journal_volume 133
_journal_year 2011
_chemical_formula_moiety 'C47 H37 Fe2 N O4 P2 S2, C32 H12 B F24 '
_chemical_formula_sum 'C79 H49 B F24 Fe2 N O4 P2 S2'
_chemical_formula_weight 1780.76
_chemical_name_systematic
; 
? 
;
_space_group_IT_number 2
_symmetry_cell_setting triclinic
_symmetry_space_group_name_Hall '-P 1'
_symmetry_space_group_name_H-M 'P -1'
_atom_sites_solution_hydrogens geom
_atom_sites_solution_primary direct
_atom_sites_solution_secondary difmap
_audit_creation_method SHELXL-97
_audit_update_record
; 
? 
;
_cell_angle_alpha 112.125(2)
_cell_angle_beta 103.554(2)
_cell_angle_gamma 96.384(3)
_cell_formula_units_Z 2
_cell_length_a 13.7224(6)
_cell_length_b 17.4566(8)
_cell_length_c 20.4323(9)
_cell_measurement_reflns_used 9987
_cell_measurement_temperature 193(2)
_cell_measurement_theta_max 26.80
_cell_measurement_theta_min 2.35
_cell_volume 4298.3(3)
_computing_cell_refinement 'SAINT V7.23A (Bruker, 2005)'
_computing_data_collection 'APEX2 V2.0-1 (Bruker, 2004)'
_computing_data_reduction
; 
SAINT V7.23A, XPREP V2005/2, SADABS V2007/4, TWINABS V2007/5 
(Bruker, 2005 & 2007) 
;
_computing_molecular_graphics
; 
SHELXTL V6.12 (Bruker, 2005), CrystalMaker v2.1.3 (CrystalMaker, 1994) 
;
_computing_publication_material 'XCIF V6.12 (Bruker, 2005)'
_computing_structure_refinement 'SHELXTL V6.12 (Bruker, 2005)'
_computing_structure_solution 'SHELXTL V6.12 (Bruker, 2005)'
_diffrn_ambient_temperature 193(2)
_diffrn_measured_fraction_theta_full 0.991
_diffrn_measured_fraction_theta_max 0.991
_diffrn_measurement_device 'Bruker Kappa/ApexII CCD'
_diffrn_measurement_method 'profile data from \f and \w scans'
_diffrn_radiation_monochromator graphite
_diffrn_radiation_source 'fine-focus sealed tube'
_diffrn_radiation_type MoK\a
_diffrn_radiation_wavelength 0.71073
_diffrn_radiation_wavelength_id ba41lasq
_diffrn_reflns_av_R_equivalents 0.0612
_diffrn_reflns_av_sigmaI/netI 0.0544
_diffrn_reflns_limit_h_max 16
_diffrn_reflns_limit_h_min -16
_diffrn_reflns_limit_k_max 21
_diffrn_reflns_limit_k_min -20
_diffrn_reflns_limit_l_max 24
_diffrn_reflns_limit_l_min -24
_diffrn_reflns_number 68738
_diffrn_reflns_theta_full 25.52
_diffrn_reflns_theta_max 25.52
_diffrn_reflns_theta_min 1.57
_exptl_absorpt_coefficient_mu 0.521
_exptl_absorpt_correction_T_max 0.8498
_exptl_absorpt_correction_T_min 0.7255
_exptl_absorpt_correction_type integration
_exptl_absorpt_process_details 'SHELXTL/XPREP V2005/2 (Bruker, 2005)'
_exptl_crystal_colour red
_exptl_crystal_density_diffrn 1.376
_exptl_crystal_description prism
_exptl_crystal_F_000 1794
_exptl_crystal_id ba41lasq
_exptl_crystal_preparation
; 
The data crystal was mounted using oil (Parantone-N, Exxon) to a 
0.3 mm cryo-loop (Hampton Research) with the (-2 1 2) scattering 
planes roughly normal to the spindle axis. 
;
_exptl_crystal_size_max 0.747
_exptl_crystal_size_mid 0.394
_exptl_crystal_size_min 0.368
_platon_squeeze_details
; 
The positions for the three dichloromethane solvate molecules were 
poorly determined. Therefore, a second structural model was refined 
with contributions from the solvate molecules removed from the 
diffraction data using the bypass procedure in PLATON (Spek, 1990). 
The electron count from the "squeeze" model was consistent with 
three molecules of dichloromethane. This model converged in good agreement 
with the number of solvate molecules predicted by the complete refinement. 
;
_refine_diff_density_max 0.503
_refine_diff_density_min -0.376
_refine_diff_density_rms 0.056
_refine_ls_extinction_method none
_refine_ls_goodness_of_fit_ref 1.029
_refine_ls_hydrogen_treatment noref
_refine_ls_matrix_type full
_refine_ls_number_parameters 1291
_refine_ls_number_reflns 15916
_refine_ls_number_restraints 2377
_refine_ls_restrained_S_all 1.298
_refine_ls_R_factor_all 0.0636
_refine_ls_R_factor_gt 0.0427
_refine_ls_shift/su_max 0.001
_refine_ls_shift/su_mean 0.000
_refine_ls_structure_factor_coef Fsqd
_refine_ls_weighting_details 'calc w=1/[\s^2^(Fo^2^)+(0.0548P)^2^+0.0000P] where P=(Fo^2^+2Fc^2^)/3'
_refine_ls_weighting_scheme calc
_refine_ls_wR_factor_gt 0.0998
_refine_ls_wR_factor_ref 0.1068
_reflns_number_gt 11474
_reflns_number_total 15916
_reflns_threshold_expression >2sigma(I)
_cod_data_source_file ja201731q_si_002.cif
_cod_data_source_block ba41lasq
_cod_original_sg_symbol_H-M 'P -1 '
_cod_database_code 4106184

loop_
_symmetry_equiv_pos_as_xyz
'x, y, z'
'-x, -y, -z'

loop_
_atom_site_label
_atom_site_type_symbol
_atom_site_fract_x
_atom_site_fract_y
_atom_site_fract_z
_atom_site_U_iso_or_equiv
_atom_site_adp_type
_atom_site_occupancy
_atom_site_symmetry_multiplicity
_atom_site_calc_flag
_atom_site_refinement_flags
_atom_site_disorder_assembly
_atom_site_disorder_group
Fe1 Fe 0.69887(3) 0.94102(3) 0.45168(2) 0.02609(12) Uani 1 1 d . . .
Fe2 Fe 0.58512(3) 0.81949(3) 0.32987(2) 0.02064(11) Uani 1 1 d . . .
P1 P 0.48152(6) 0.80917(5) 0.22352(4) 0.02261(18) Uani 1 1 d . . .
P2 P 0.49138(6) 0.69512(5) 0.30928(4) 0.02254(18) Uani 1 1 d . . .
S1 S 0.70139(6) 0.92927(5) 0.33812(4) 0.02586(18) Uani 1 1 d . B .
S2 S 0.71636(6) 0.80535(5) 0.41360(4) 0.02682(18) Uani 1 1 d . . .
N1 N 0.80948(19) 0.80512(17) 0.30837(15) 0.0305(6) Uani 1 1 d . B .
O1 O 0.63238(19) 0.93053(17) 0.57589(14) 0.0441(6) Uani 1 1 d . . .
O2 O 0.91713(19) 1.01313(18) 0.53531(15) 0.0551(8) Uani 1 1 d . . .
O3 O 0.6338(2) 1.10070(16) 0.46829(14) 0.0482(7) Uani 1 1 d . . .
O4 O 0.44838(16) 0.90268(15) 0.40799(12) 0.0344(5) Uani 1 1 d . . .
C1 C 0.6584(2) 0.9340(2) 0.52803(19) 0.0321(8) Uani 1 1 d . . .
C2 C 0.8322(3) 0.9874(2) 0.5035(2) 0.0372(8) Uani 1 1 d . . .
C3 C 0.6578(2) 1.0391(2) 0.46311(18) 0.0314(8) Uani 1 1 d . . .
C4 C 0.8257(2) 0.7947(2) 0.37609(19) 0.0323(8) Uani 1 1 d . . .
H4A H 0.8871 0.8375 0.4135 0.039 Uiso 1 1 calc R . .
H4B H 0.8401 0.7380 0.3674 0.039 Uiso 1 1 calc R . .
C5 C 0.8714(2) 0.7621(2) 0.26135(19) 0.0375(9) Uani 1 1 d D . .
H5A H 0.8443 0.7628 0.2123 0.045 Uiso 1 1 calc R A 1
H5B H 0.8588 0.7020 0.2538 0.045 Uiso 1 1 calc R A 1
C6 C 0.9871(6) 0.7957(11) 0.2873(11) 0.035(3) Uani 0.41(4) 1 d PGDU B 1
C7 C 1.0601(11) 0.7822(12) 0.3393(11) 0.037(2) Uani 0.41(4) 1 d PGU B 1
H7 H 1.0396 0.7467 0.3615 0.045 Uiso 0.41(4) 1 calc PR B 1
C8 C 1.1632(9) 0.8205(14) 0.3587(9) 0.039(3) Uani 0.41(4) 1 d PGU B 1
H8 H 1.2131 0.8113 0.3942 0.047 Uiso 0.41(4) 1 calc PR B 1
C9 C 1.1932(7) 0.8724(11) 0.3261(11) 0.042(3) Uani 0.41(4) 1 d PGU B 1
H9 H 1.2636 0.8986 0.3394 0.050 Uiso 0.41(4) 1 calc PR B 1
C10 C 1.1201(13) 0.8860(10) 0.2741(13) 0.043(3) Uani 0.41(4) 1 d PGU B 1
H10 H 1.1407 0.9214 0.2519 0.052 Uiso 0.41(4) 1 calc PR B 1
C11 C 1.0171(11) 0.8476(13) 0.2547(12) 0.040(3) Uani 0.41(4) 1 d PGU B 1
H11 H 0.9671 0.8569 0.2191 0.048 Uiso 0.41(4) 1 calc PR B 1
C6B C 0.9855(4) 0.8023(8) 0.2902(7) 0.033(2) Uani 0.59(4) 1 d PGDU B 2
C7B C 1.0451(9) 0.7708(8) 0.3349(8) 0.042(2) Uani 0.59(4) 1 d PGU B 2
H7B H 1.0132 0.7293 0.3474 0.050 Uiso 0.59(4) 1 calc PR B 2
C8B C 1.1512(9) 0.8000(10) 0.3612(6) 0.045(2) Uani 0.59(4) 1 d PGU B 2
H8B H 1.1919 0.7784 0.3917 0.054 Uiso 0.59(4) 1 calc PR B 2
C9B C 1.1978(4) 0.8607(8) 0.3428(8) 0.045(3) Uani 0.59(4) 1 d PGU B 2
H9B H 1.2703 0.8806 0.3608 0.054 Uiso 0.59(4) 1 calc PR B 2
C10B C 1.1382(9) 0.8922(6) 0.2982(10) 0.042(2) Uani 0.59(4) 1 d PGU B 2
H10B H 1.1700 0.9336 0.2856 0.050 Uiso 0.59(4) 1 calc PR B 2
C11B C 1.0320(8) 0.8630(8) 0.2719(8) 0.0358(19) Uani 0.59(4) 1 d PGU B 2
H11B H 0.9913 0.8845 0.2413 0.043 Uiso 0.59(4) 1 calc PR B 2
C12 C 0.8152(2) 0.8921(2) 0.31919(19) 0.0304(7) Uani 1 1 d . . .
H12A H 0.8233 0.8979 0.2743 0.037 Uiso 1 1 calc R B .
H12B H 0.8767 0.9284 0.3611 0.037 Uiso 1 1 calc R . .
C13 C 0.5113(2) 0.87597(19) 0.38358(17) 0.0249(7) Uani 1 1 d . . .
C14 C 0.5208(2) 0.7393(2) 0.14719(16) 0.0241(7) Uani 1 1 d . . .
C15 C 0.4561(3) 0.6627(2) 0.09470(18) 0.0324(8) Uani 1 1 d . . .
H15 H 0.3883 0.6477 0.0963 0.039 Uiso 1 1 calc R . .
C16 C 0.4905(3) 0.6087(2) 0.04053(19) 0.0399(9) Uani 1 1 d . . .
H16 H 0.4463 0.5565 0.0046 0.048 Uiso 1 1 calc R . .
C17 C 0.5894(3) 0.6307(2) 0.03852(19) 0.0395(9) Uani 1 1 d . . .
H17 H 0.6132 0.5931 0.0013 0.047 Uiso 1 1 calc R . .
C18 C 0.6536(3) 0.7064(2) 0.08993(18) 0.0348(8) Uani 1 1 d . . .
H18 H 0.7211 0.7215 0.0878 0.042 Uiso 1 1 calc R . .
C19 C 0.6198(2) 0.7603(2) 0.14458(18) 0.0303(7) Uani 1 1 d . . .
H19 H 0.6646 0.8122 0.1807 0.036 Uiso 1 1 calc R . .
C20 C 0.4857(2) 0.9101(2) 0.21642(17) 0.0274(7) Uani 1 1 d . . .
C21 C 0.5137(3) 0.9250(2) 0.1607(2) 0.0472(10) Uani 1 1 d . . .
H21 H 0.5309 0.8812 0.1236 0.057 Uiso 1 1 calc R . .
C22 C 0.5167(4) 1.0041(3) 0.1592(3) 0.0704(14) Uani 1 1 d . . .
H22 H 0.5363 1.0142 0.1211 0.084 Uiso 1 1 calc R . .
C23 C 0.4920(4) 1.0669(3) 0.2117(3) 0.0677(13) Uani 1 1 d . . .
H23 H 0.4949 1.1209 0.2103 0.081 Uiso 1 1 calc R . .
C24 C 0.4627(4) 1.0529(3) 0.2669(2) 0.0565(11) Uani 1 1 d . . .
H24 H 0.4447 1.0970 0.3033 0.068 Uiso 1 1 calc R . .
C25 C 0.4595(3) 0.9749(2) 0.2691(2) 0.0408(9) Uani 1 1 d . . .
H25 H 0.4391 0.9653 0.3072 0.049 Uiso 1 1 calc R . .
C26 C 0.3441(2) 0.7646(2) 0.19775(17) 0.0264(7) Uani 1 1 d . . .
C27 C 0.2826(3) 0.7891(2) 0.14821(19) 0.0371(8) Uani 1 1 d . . .
H27 H 0.3136 0.8288 0.1336 0.044 Uiso 1 1 calc R . .
C28 C 0.1767(3) 0.7571(3) 0.1193(2) 0.0449(10) Uani 1 1 d . . .
H28 H 0.1367 0.7737 0.0843 0.054 Uiso 1 1 calc R . .
C29 C 0.1311(3) 0.7023(2) 0.1412(2) 0.0400(9) Uani 1 1 d . . .
H29 H 0.0587 0.6816 0.1221 0.048 Uiso 1 1 calc R . .
C30 C 0.1888(2) 0.6753(2) 0.19169(18) 0.0307(8) Uani 1 1 d . . .
C31 C 0.1378(3) 0.6185(2) 0.2132(2) 0.0385(9) Uani 1 1 d . . .
H31 H 0.0653 0.5989 0.1929 0.046 Uiso 1 1 calc R . .
C32 C 0.1892(3) 0.5912(2) 0.2617(2) 0.0421(9) Uani 1 1 d . . .
H32 H 0.1535 0.5529 0.2755 0.051 Uiso 1 1 calc R . .
C33 C 0.2961(3) 0.6201(2) 0.2915(2) 0.0355(8) Uani 1 1 d . . .
H33 H 0.3319 0.6013 0.3264 0.043 Uiso 1 1 calc R . .
C34 C 0.3514(2) 0.6745(2) 0.27228(17) 0.0262(7) Uani 1 1 d . . .
C35 C 0.2986(2) 0.7060(2) 0.22154(17) 0.0255(7) Uani 1 1 d . . .
C36 C 0.5088(2) 0.6764(2) 0.39285(18) 0.0287(7) Uani 1 1 d . . .
C37 C 0.4757(3) 0.7276(2) 0.4500(2) 0.0435(9) Uani 1 1 d . . .
H37 H 0.4450 0.7722 0.4453 0.052 Uiso 1 1 calc R . .
C38 C 0.4868(4) 0.7146(3) 0.5133(2) 0.0575(12) Uani 1 1 d . . .
H38 H 0.4638 0.7503 0.5521 0.069 Uiso 1 1 calc R . .
C39 C 0.5309(4) 0.6501(3) 0.5210(2) 0.0602(12) Uani 1 1 d . . .
H39 H 0.5374 0.6407 0.5645 0.072 Uiso 1 1 calc R . .
C40 C 0.5654(3) 0.5997(3) 0.4653(2) 0.0554(11) Uani 1 1 d . . .
H40 H 0.5969 0.5558 0.4708 0.066 Uiso 1 1 calc R . .
C41 C 0.5548(3) 0.6122(2) 0.4013(2) 0.0387(9) Uani 1 1 d . . .
H41 H 0.5789 0.5769 0.3631 0.046 Uiso 1 1 calc R . .
C42 C 0.5254(2) 0.60561(19) 0.24496(17) 0.0253(7) Uani 1 1 d . . .
C43 C 0.4608(3) 0.5250(2) 0.20960(19) 0.0363(8) Uani 1 1 d . . .
H43 H 0.3944 0.5170 0.2156 0.044 Uiso 1 1 calc R . .
C44 C 0.4924(3) 0.4568(2) 0.1661(2) 0.0448(9) Uani 1 1 d . . .
H44 H 0.4483 0.4019 0.1429 0.054 Uiso 1 1 calc R . .
C45 C 0.5878(3) 0.4682(2) 0.1563(2) 0.0428(9) Uani 1 1 d . . .
H45 H 0.6100 0.4210 0.1267 0.051 Uiso 1 1 calc R . .
C46 C 0.6511(3) 0.5473(2) 0.1890(2) 0.0413(9) Uani 1 1 d . . .
H46 H 0.7165 0.5550 0.1813 0.050 Uiso 1 1 calc R . .
C47 C 0.6202(2) 0.6161(2) 0.23308(18) 0.0314(8) Uani 1 1 d . . .
H47 H 0.6643 0.6709 0.2553 0.038 Uiso 1 1 calc R . .
B1 B 0.9032(3) 0.2393(2) 0.1643(2) 0.0289(8) Uani 1 1 d . . .
F1 F 0.7765(5) 0.0071(7) -0.1386(4) 0.097(2) Uani 0.755(15) 1 d PDU C 1
F2 F 0.8866(8) -0.0670(4) -0.1243(3) 0.090(2) Uani 0.755(15) 1 d PDU C 1
F3 F 0.9357(5) 0.0617(5) -0.0981(3) 0.0838(18) Uani 0.755(15) 1 d PDU C 1
F1B F 0.8025(15) 0.0453(12) -0.1270(11) 0.073(5) Uani 0.245(15) 1 d PDU C 2
F2B F 0.820(2) -0.0749(6) -0.1365(7) 0.082(5) Uani 0.245(15) 1 d PDU C 2
F3B F 0.9514(8) 0.0248(16) -0.1018(11) 0.085(5) Uani 0.245(15) 1 d PDU C 2
F4 F 0.8578(4) -0.1226(5) 0.1092(5) 0.092(2) Uani 0.606(8) 1 d PDU D 1
F5 F 0.7038(5) -0.1314(5) 0.0586(4) 0.090(2) Uani 0.606(8) 1 d PDU D 1
F6 F 0.7732(8) -0.0464(3) 0.1682(3) 0.098(2) Uani 0.606(8) 1 d PDU D 1
F4B F 0.7915(11) -0.1509(4) 0.0500(6) 0.102(3) Uani 0.394(8) 1 d PDU D 2
F5B F 0.6961(6) -0.0780(8) 0.0990(8) 0.091(3) Uani 0.394(8) 1 d PDU D 2
F6B F 0.8504(8) -0.0621(6) 0.1624(5) 0.085(3) Uani 0.394(8) 1 d PDU D 2
F7 F 0.4325(3) 0.2250(4) 0.0894(2) 0.100(2) Uani 0.820(8) 1 d PDU E 1
F8 F 0.5225(3) 0.2292(3) 0.0214(2) 0.0882(16) Uani 0.820(8) 1 d PDU E 1
F9 F 0.4936(4) 0.1191(2) 0.0378(3) 0.0868(18) Uani 0.820(8) 1 d PDU E 1
F7B F 0.4394(10) 0.1585(13) 0.0861(8) 0.061(5) Uani 0.180(8) 1 d PDU E 2
F8B F 0.4746(16) 0.2558(8) 0.0538(12) 0.080(6) Uani 0.180(8) 1 d PDU E 2
F9B F 0.5235(15) 0.1440(13) 0.0113(8) 0.087(6) Uani 0.180(8) 1 d PDU E 2
F10 F 0.7699(11) 0.3616(17) 0.3949(11) 0.072(4) Uani 0.46(5) 1 d PDU F 1
F11 F 0.665(2) 0.4255(9) 0.3530(11) 0.098(5) Uani 0.46(5) 1 d PDU F 1
F12 F 0.6085(13) 0.3097(15) 0.3570(11) 0.099(5) Uani 0.46(5) 1 d PDU F 1
F10B F 0.7750(8) 0.3857(15) 0.3934(10) 0.074(4) Uani 0.54(5) 1 d PDU F 2
F11B F 0.6307(18) 0.4089(13) 0.3516(9) 0.099(4) Uani 0.54(5) 1 d PDU F 2
F12B F 0.637(2) 0.2902(10) 0.3594(8) 0.100(5) Uani 0.54(5) 1 d PDU F 2
F13 F 1.192(2) 0.2778(11) 0.0534(14) 0.060(4) Uani 0.37(4) 1 d PDU G 1
F14 F 1.152(2) 0.3444(17) -0.0125(8) 0.064(4) Uani 0.37(4) 1 d PDU G 1
F15 F 1.2348(14) 0.4135(13) 0.1016(14) 0.097(6) Uani 0.37(4) 1 d PDU G 1
F13B F 1.2146(11) 0.3002(12) 0.0765(11) 0.082(3) Uani 0.63(4) 1 d PDU G 2
F14B F 1.1363(12) 0.3182(12) -0.0190(3) 0.072(3) Uani 0.63(4) 1 d PDU G 2
F15B F 1.2219(9) 0.4243(5) 0.0814(8) 0.078(3) Uani 0.63(4) 1 d PDU G 2
F16 F 0.7529(8) 0.4397(15) 0.0356(11) 0.064(5) Uani 0.318(17) 1 d PDU H 1
F17 F 0.8918(12) 0.5129(10) 0.0343(12) 0.064(4) Uani 0.318(17) 1 d PDU H 1
F18 F 0.8661(12) 0.5320(8) 0.1322(6) 0.056(4) Uani 0.318(17) 1 d PDU H 1
F16B F 0.7534(3) 0.4431(7) 0.0566(5) 0.0489(17) Uani 0.682(17) 1 d PDU H 2
F17B F 0.8475(7) 0.4699(7) -0.0029(4) 0.071(2) Uani 0.682(17) 1 d PDU H 2
F18B F 0.8783(6) 0.5480(4) 0.1133(5) 0.081(3) Uani 0.682(17) 1 d PDU H 2
F19 F 1.1760(8) 0.1617(5) 0.4079(3) 0.088(2) Uani 0.544(8) 1 d PDU I 1
F20 F 1.2457(7) 0.1469(8) 0.3238(7) 0.136(3) Uani 0.544(8) 1 d PDU I 1
F21 F 1.0951(8) 0.0766(4) 0.3006(6) 0.142(4) Uani 0.544(8) 1 d PDU I 1
F19B F 1.2502(8) 0.1856(5) 0.3934(7) 0.126(4) Uani 0.456(8) 1 d PDU I 2
F20B F 1.1771(8) 0.0950(5) 0.2860(4) 0.072(2) Uani 0.456(8) 1 d PDU I 2
F21B F 1.1011(9) 0.1141(8) 0.3660(9) 0.129(4) Uani 0.456(8) 1 d PDU I 2
F22 F 1.0710(13) 0.4857(18) 0.4445(15) 0.087(5) Uani 0.42(6) 1 d PDU J 1
F23 F 1.2221(18) 0.4674(19) 0.4728(10) 0.078(5) Uani 0.42(6) 1 d PDU J 1
F24 F 1.171(3) 0.5048(14) 0.3835(10) 0.085(5) Uani 0.42(6) 1 d PDU J 1
F22B F 1.0821(13) 0.4741(10) 0.4589(10) 0.070(3) Uani 0.58(6) 1 d PDU J 2
F23B F 1.2387(9) 0.4764(11) 0.4608(11) 0.077(4) Uani 0.58(6) 1 d PDU J 2
F24B F 1.1390(17) 0.5127(8) 0.3862(7) 0.067(3) Uani 0.58(6) 1 d PDU J 2
C48 C 0.8796(2) 0.1405(2) 0.10493(18) 0.0319(8) Uani 1 1 d . . .
C49 C 0.8848(3) 0.1142(2) 0.03249(18) 0.0345(8) Uani 1 1 d . . .
H49 H 0.9068 0.1558 0.0165 0.041 Uiso 1 1 calc R . .
C50 C 0.8588(3) 0.0289(2) -0.0171(2) 0.0419(9) Uani 1 1 d . C .
C51 C 0.8286(3) -0.0334(2) 0.0041(2) 0.0442(9) Uani 1 1 d . . .
H51 H 0.8125 -0.0916 -0.0293 0.053 Uiso 1 1 calc R . .
C52 C 0.8223(3) -0.0091(2) 0.0758(2) 0.0400(9) Uani 1 1 d . D .
C53 C 0.8457(3) 0.0753(2) 0.1240(2) 0.0349(8) Uani 1 1 d . . .
H53 H 0.8387 0.0899 0.1722 0.042 Uiso 1 1 calc R . .
C54 C 0.8619(3) 0.0068(3) -0.0945(2) 0.0581(12) Uani 1 1 d D . .
C55 C 0.7906(3) -0.0758(2) 0.1005(2) 0.0558(11) Uani 1 1 d D . .
C56 C 0.7954(2) 0.2543(2) 0.18343(17) 0.0275(7) Uani 1 1 d . . .
C57 C 0.7031(3) 0.2251(2) 0.12560(19) 0.0337(8) Uani 1 1 d . . .
H57 H 0.7052 0.1966 0.0763 0.040 Uiso 1 1 calc R . .
C58 C 0.6094(3) 0.2357(2) 0.13700(19) 0.0335(8) Uani 1 1 d . E .
C59 C 0.6031(3) 0.2772(2) 0.2076(2) 0.0372(8) Uani 1 1 d . . .
H59 H 0.5390 0.2853 0.2159 0.045 Uiso 1 1 calc R . .
C60 C 0.6919(3) 0.3064(2) 0.26567(19) 0.0361(8) Uani 1 1 d . F .
C61 C 0.7859(3) 0.2952(2) 0.25400(19) 0.0338(8) Uani 1 1 d . . .
H61 H 0.8458 0.3160 0.2955 0.041 Uiso 1 1 calc R . .
C62 C 0.5144(3) 0.2010(2) 0.0723(2) 0.0481(10) Uani 1 1 d D . .
C63 C 0.6833(3) 0.3487(3) 0.3425(2) 0.0617(13) Uani 1 1 d D . .
C64 C 0.9388(2) 0.3032(2) 0.12833(17) 0.0283(7) Uani 1 1 d . . .
C65 C 1.0304(2) 0.3019(2) 0.10900(19) 0.0347(8) Uani 1 1 d . . .
H65 H 1.0717 0.2649 0.1187 0.042 Uiso 1 1 calc R . .
C66 C 1.0631(2) 0.3522(2) 0.07658(19) 0.0340(8) Uani 1 1 d . G .
C67 C 1.0055(2) 0.4074(2) 0.06186(19) 0.0335(8) Uani 1 1 d . . .
H67 H 1.0279 0.4426 0.0399 0.040 Uiso 1 1 calc R . .
C68 C 0.9150(2) 0.4100(2) 0.07992(18) 0.0306(7) Uani 1 1 d . H .
C69 C 0.8828(2) 0.3592(2) 0.11255(17) 0.0282(7) Uani 1 1 d . . .
H69 H 0.8202 0.3627 0.1246 0.034 Uiso 1 1 calc R . .
C70 C 1.1589(3) 0.3477(3) 0.0542(2) 0.0521(11) Uani 1 1 d D . .
C71 C 0.8519(3) 0.4682(2) 0.0641(2) 0.0417(9) Uani 1 1 d D . .
C72 C 0.9961(2) 0.2601(2) 0.24041(18) 0.0307(7) Uani 1 1 d . J .
C73 C 1.0406(3) 0.1998(2) 0.25829(19) 0.0370(8) Uani 1 1 d . . .
H73 H 1.0185 0.1420 0.2238 0.044 Uiso 1 1 calc R . .
C74 C 1.1163(3) 0.2214(3) 0.3249(2) 0.0465(10) Uani 1 1 d . I .
C75 C 1.1509(3) 0.3039(3) 0.3764(2) 0.0465(10) Uani 1 1 d . . .
H75 H 1.2020 0.3182 0.4220 0.056 Uiso 1 1 calc R . .
C76 C 1.1096(3) 0.3655(2) 0.3602(2) 0.0402(9) Uani 1 1 d . J .
C78 C 1.1598(4) 0.1533(3) 0.3406(2) 0.0715(15) Uani 1 1 d D . .
C79 C 1.1433(3) 0.4561(3) 0.4156(2) 0.0551(11) Uani 1 1 d D . .
C77 C 1.0349(3) 0.3439(2) 0.29360(19) 0.0340(8) Uani 1 1 d . . .
H77 H 1.0089 0.3878 0.2836 0.041 Uiso 1 1 calc R J .

loop_
_atom_site_aniso_label
_atom_site_aniso_U_11
_atom_site_aniso_U_22
_atom_site_aniso_U_33
_atom_site_aniso_U_23
_atom_site_aniso_U_13
_atom_site_aniso_U_12
Fe1 0.0230(2) 0.0273(3) 0.0231(3) 0.0049(2) 0.00718(19) 0.00650(19)
Fe2 0.0184(2) 0.0225(2) 0.0205(2) 0.00749(19) 0.00689(18) 0.00577(18)
P1 0.0230(4) 0.0239(4) 0.0203(4) 0.0080(4) 0.0072(3) 0.0053(3)
P2 0.0211(4) 0.0239(4) 0.0238(4) 0.0098(4) 0.0087(3) 0.0063(3)
S1 0.0220(4) 0.0271(4) 0.0280(4) 0.0103(4) 0.0087(3) 0.0046(3)
S2 0.0223(4) 0.0305(4) 0.0274(4) 0.0115(4) 0.0064(3) 0.0090(3)
N1 0.0220(13) 0.0338(16) 0.0313(16) 0.0069(13) 0.0107(12) 0.0079(12)
O1 0.0522(16) 0.0554(17) 0.0340(14) 0.0215(13) 0.0212(13) 0.0199(13)
O2 0.0257(14) 0.0642(19) 0.0466(17) -0.0024(15) 0.0044(12) 0.0053(13)
O3 0.0606(17) 0.0373(15) 0.0495(17) 0.0134(13) 0.0243(14) 0.0222(14)
O4 0.0274(12) 0.0420(14) 0.0354(14) 0.0122(12) 0.0148(11) 0.0158(11)
C1 0.0321(18) 0.0315(19) 0.0297(19) 0.0091(16) 0.0070(16) 0.0137(15)
C2 0.031(2) 0.037(2) 0.034(2) 0.0025(17) 0.0127(17) 0.0100(16)
C3 0.0300(18) 0.0317(19) 0.0267(18) 0.0042(16) 0.0113(15) 0.0073(15)
C4 0.0220(16) 0.0340(19) 0.039(2) 0.0127(17) 0.0082(15) 0.0121(14)
C5 0.0254(17) 0.041(2) 0.033(2) 0.0000(17) 0.0112(15) 0.0079(16)
C6 0.026(4) 0.034(4) 0.032(5) -0.001(4) 0.008(4) 0.008(4)
C7 0.025(4) 0.033(4) 0.041(4) 0.004(4) 0.007(4) 0.010(4)
C8 0.024(4) 0.034(6) 0.043(4) 0.004(4) 0.001(4) 0.005(4)
C9 0.028(4) 0.038(5) 0.041(6) 0.001(4) 0.006(4) 0.006(4)
C10 0.033(5) 0.046(5) 0.034(6) 0.002(5) 0.006(4) 0.009(4)
C11 0.030(4) 0.037(5) 0.037(5) 0.002(4) 0.008(4) 0.003(4)
C6B 0.025(3) 0.034(3) 0.030(3) -0.002(3) 0.014(3) 0.014(3)
C7B 0.026(4) 0.038(4) 0.044(4) 0.001(3) 0.007(3) 0.007(3)
C8B 0.031(4) 0.034(5) 0.049(4) -0.003(3) 0.004(3) 0.011(3)
C9B 0.023(3) 0.043(4) 0.049(5) -0.002(4) 0.009(3) 0.007(3)
C10B 0.028(4) 0.045(3) 0.032(5) -0.004(4) 0.010(4) 0.001(3)
C11B 0.024(3) 0.039(4) 0.030(4) 0.000(3) 0.009(3) 0.004(3)
C12 0.0231(16) 0.0367(19) 0.0308(19) 0.0107(16) 0.0121(14) 0.0076(14)
C13 0.0271(16) 0.0257(17) 0.0208(16) 0.0101(14) 0.0045(14) 0.0061(14)
C14 0.0267(16) 0.0292(17) 0.0203(16) 0.0120(14) 0.0092(13) 0.0108(14)
C15 0.0286(17) 0.0347(19) 0.0315(19) 0.0103(16) 0.0112(15) 0.0063(15)
C16 0.042(2) 0.0327(19) 0.031(2) -0.0004(16) 0.0094(17) 0.0050(16)
C17 0.044(2) 0.042(2) 0.029(2) 0.0074(17) 0.0165(17) 0.0169(18)
C18 0.0343(19) 0.044(2) 0.0301(19) 0.0150(17) 0.0166(16) 0.0108(17)
C19 0.0281(17) 0.0333(18) 0.0277(18) 0.0111(16) 0.0097(15) 0.0031(15)
C20 0.0269(16) 0.0276(17) 0.0259(18) 0.0114(15) 0.0045(14) 0.0054(14)
C21 0.068(3) 0.041(2) 0.049(2) 0.028(2) 0.030(2) 0.021(2)
C22 0.106(4) 0.065(3) 0.085(4) 0.056(3) 0.057(3) 0.040(3)
C23 0.100(4) 0.041(3) 0.084(4) 0.040(3) 0.038(3) 0.029(3)
C24 0.084(3) 0.038(2) 0.054(3) 0.019(2) 0.025(2) 0.028(2)
C25 0.057(2) 0.034(2) 0.037(2) 0.0167(18) 0.0166(18) 0.0189(18)
C26 0.0220(15) 0.0304(17) 0.0236(17) 0.0071(15) 0.0073(13) 0.0072(14)
C27 0.0319(19) 0.047(2) 0.033(2) 0.0193(18) 0.0067(16) 0.0112(17)
C28 0.035(2) 0.057(3) 0.042(2) 0.024(2) 0.0016(17) 0.0115(19)
C29 0.0205(17) 0.049(2) 0.037(2) 0.0086(19) -0.0006(16) 0.0062(16)
C30 0.0234(16) 0.0301(18) 0.0287(18) 0.0020(15) 0.0080(14) 0.0051(14)
C31 0.0230(17) 0.037(2) 0.044(2) 0.0069(18) 0.0094(16) -0.0002(15)
C32 0.0319(19) 0.038(2) 0.057(3) 0.019(2) 0.0188(18) -0.0007(16)
C33 0.0305(18) 0.0338(19) 0.046(2) 0.0194(18) 0.0135(16) 0.0072(15)
C34 0.0221(15) 0.0252(17) 0.0275(18) 0.0064(15) 0.0084(14) 0.0047(13)
C35 0.0212(15) 0.0261(17) 0.0228(17) 0.0028(14) 0.0073(13) 0.0053(13)
C36 0.0240(16) 0.0347(18) 0.0288(18) 0.0155(16) 0.0083(14) 0.0032(14)
C37 0.062(2) 0.042(2) 0.041(2) 0.0227(19) 0.028(2) 0.0172(19)
C38 0.083(3) 0.060(3) 0.037(2) 0.022(2) 0.032(2) 0.013(2)
C39 0.073(3) 0.079(3) 0.040(2) 0.041(3) 0.015(2) 0.013(3)
C40 0.056(3) 0.072(3) 0.059(3) 0.048(3) 0.015(2) 0.023(2)
C41 0.0357(19) 0.048(2) 0.040(2) 0.0245(19) 0.0112(17) 0.0176(17)
C42 0.0271(16) 0.0255(17) 0.0230(17) 0.0087(14) 0.0080(14) 0.0090(14)
C43 0.0333(18) 0.0329(19) 0.041(2) 0.0110(17) 0.0164(17) 0.0048(16)
C44 0.053(2) 0.0247(19) 0.045(2) 0.0019(17) 0.0184(19) 0.0019(17)
C45 0.050(2) 0.035(2) 0.039(2) 0.0057(18) 0.0186(19) 0.0163(18)
C46 0.038(2) 0.043(2) 0.042(2) 0.0099(19) 0.0210(18) 0.0162(18)
C47 0.0301(17) 0.0298(18) 0.0314(19) 0.0082(16) 0.0114(15) 0.0075(15)
B1 0.032(2) 0.029(2) 0.026(2) 0.0118(17) 0.0088(17) 0.0082(17)
F1 0.072(3) 0.157(6) 0.040(3) 0.022(4) 0.003(2) 0.040(4)
F2 0.128(5) 0.085(3) 0.057(3) 0.009(2) 0.045(3) 0.061(3)
F3 0.103(4) 0.100(4) 0.051(2) 0.018(3) 0.047(2) 0.029(3)
F1B 0.103(10) 0.078(9) 0.042(8) 0.033(7) 0.009(6) 0.033(7)
F2B 0.123(10) 0.064(7) 0.045(6) 0.005(5) 0.034(7) 0.009(7)
F3B 0.062(6) 0.124(10) 0.060(7) 0.012(7) 0.041(5) 0.038(7)
F4 0.074(3) 0.086(4) 0.149(6) 0.092(4) 0.023(4) 0.019(3)
F5 0.073(4) 0.082(4) 0.088(4) 0.053(4) -0.023(3) -0.043(3)
F6 0.171(6) 0.057(3) 0.077(4) 0.031(3) 0.062(4) -0.002(4)
F4B 0.159(8) 0.038(4) 0.115(7) 0.024(4) 0.074(6) 0.009(5)
F5B 0.057(5) 0.100(7) 0.141(8) 0.070(6) 0.047(5) 0.002(4)
F6B 0.093(6) 0.079(6) 0.085(6) 0.066(5) -0.010(5) -0.013(5)
F7 0.0417(19) 0.142(5) 0.073(3) 0.004(3) -0.0002(17) 0.035(2)
F8 0.076(3) 0.117(4) 0.065(3) 0.058(3) -0.015(2) -0.002(2)
F9 0.080(3) 0.046(2) 0.084(3) 0.015(2) -0.037(2) -0.0071(18)
F7B 0.040(7) 0.080(9) 0.054(7) 0.034(7) 0.007(5) -0.023(6)
F8B 0.080(9) 0.062(8) 0.089(9) 0.041(7) -0.014(7) 0.027(7)
F9B 0.072(9) 0.098(10) 0.057(8) 0.005(7) -0.001(7) 0.024(8)
F10 0.078(6) 0.099(9) 0.033(5) 0.017(6) 0.021(4) 0.027(5)
F11 0.095(9) 0.096(6) 0.079(6) -0.004(5) 0.040(6) 0.049(6)
F12 0.074(6) 0.147(8) 0.071(5) 0.021(5) 0.059(5) 0.014(6)
F10B 0.065(5) 0.091(8) 0.037(5) -0.004(4) 0.019(3) 0.011(4)
F11B 0.082(7) 0.126(7) 0.070(5) -0.001(5) 0.044(5) 0.056(6)
F12B 0.109(8) 0.126(7) 0.062(4) 0.023(4) 0.064(5) -0.010(5)
F13 0.052(8) 0.073(7) 0.087(8) 0.046(6) 0.044(6) 0.038(5)
F14 0.061(7) 0.087(9) 0.084(7) 0.057(5) 0.050(5) 0.035(6)
F15 0.048(6) 0.110(8) 0.106(9) 0.018(6) 0.026(6) 0.006(6)
F13B 0.046(5) 0.133(6) 0.115(7) 0.084(6) 0.045(4) 0.049(5)
F14B 0.071(5) 0.104(7) 0.072(4) 0.043(3) 0.053(3) 0.039(5)
F15B 0.029(3) 0.102(4) 0.112(5) 0.057(4) 0.029(3) -0.002(3)
F16 0.056(7) 0.061(7) 0.066(9) 0.040(6) -0.014(5) 0.002(5)
F17 0.077(7) 0.071(7) 0.106(8) 0.075(6) 0.065(6) 0.042(5)
F18 0.055(5) 0.033(5) 0.090(6) 0.025(5) 0.032(5) 0.026(5)
F16B 0.028(2) 0.070(3) 0.071(4) 0.052(3) 0.014(2) 0.018(2)
F17B 0.092(4) 0.102(5) 0.076(4) 0.070(4) 0.053(4) 0.064(4)
F18B 0.059(3) 0.028(2) 0.125(5) 0.025(3) -0.014(3) 0.006(2)
F19 0.143(7) 0.088(5) 0.051(3) 0.046(3) 0.017(4) 0.055(5)
F20 0.163(7) 0.156(7) 0.141(7) 0.083(6) 0.062(6) 0.124(6)
F21 0.202(8) 0.066(4) 0.116(6) 0.042(4) -0.041(6) 0.050(5)
F19B 0.130(7) 0.077(5) 0.120(7) 0.032(5) -0.051(5) 0.050(5)
F20B 0.120(6) 0.058(4) 0.056(4) 0.029(3) 0.030(4) 0.060(4)
F21B 0.180(8) 0.122(7) 0.163(8) 0.116(6) 0.077(6) 0.068(6)
F22 0.085(6) 0.069(7) 0.084(9) 0.007(6) 0.015(6) 0.044(5)
F23 0.088(7) 0.071(8) 0.042(6) 0.007(4) -0.014(5) 0.021(6)
F24 0.098(10) 0.046(6) 0.083(7) 0.017(5) 0.002(6) -0.001(6)
F22B 0.095(5) 0.054(4) 0.055(5) 0.008(3) 0.027(4) 0.032(4)
F23B 0.059(4) 0.054(4) 0.077(6) 0.011(4) -0.024(4) 0.004(3)
F24B 0.087(7) 0.044(4) 0.052(4) 0.016(3) -0.005(4) 0.012(4)
C48 0.0302(18) 0.0341(19) 0.0309(19) 0.0116(16) 0.0101(15) 0.0102(15)
C49 0.0356(19) 0.039(2) 0.0294(19) 0.0137(17) 0.0101(16) 0.0115(16)
C50 0.042(2) 0.046(2) 0.029(2) 0.0075(18) 0.0069(17) 0.0155(18)
C51 0.041(2) 0.032(2) 0.042(2) 0.0035(18) 0.0023(18) 0.0072(17)
C52 0.036(2) 0.032(2) 0.044(2) 0.0111(18) 0.0074(17) 0.0042(16)
C53 0.0358(19) 0.0338(19) 0.034(2) 0.0124(17) 0.0126(16) 0.0061(16)
C54 0.068(3) 0.055(3) 0.037(2) 0.004(2) 0.012(2) 0.020(3)
C55 0.063(3) 0.036(2) 0.064(3) 0.014(2) 0.024(3) 0.006(2)
C56 0.0337(18) 0.0251(17) 0.0273(18) 0.0138(15) 0.0112(15) 0.0055(14)
C57 0.041(2) 0.0347(19) 0.0275(19) 0.0133(16) 0.0129(16) 0.0085(16)
C58 0.0338(18) 0.0339(19) 0.035(2) 0.0173(17) 0.0086(16) 0.0072(16)
C59 0.0316(19) 0.039(2) 0.045(2) 0.0178(18) 0.0183(17) 0.0090(16)
C60 0.038(2) 0.037(2) 0.033(2) 0.0102(17) 0.0162(17) 0.0068(16)
C61 0.0326(18) 0.037(2) 0.0272(18) 0.0115(16) 0.0075(15) 0.0015(15)
C62 0.039(2) 0.056(3) 0.045(2) 0.018(2) 0.0103(19) 0.009(2)
C63 0.048(3) 0.083(4) 0.039(3) 0.007(3) 0.019(2) 0.009(3)
C64 0.0292(17) 0.0302(18) 0.0218(17) 0.0084(15) 0.0065(14) 0.0030(14)
C65 0.0289(18) 0.042(2) 0.036(2) 0.0188(17) 0.0096(16) 0.0117(16)
C66 0.0273(17) 0.045(2) 0.0328(19) 0.0182(17) 0.0120(15) 0.0069(16)
C67 0.0327(18) 0.039(2) 0.034(2) 0.0197(17) 0.0139(16) 0.0059(16)
C68 0.0312(17) 0.0327(18) 0.0263(18) 0.0112(16) 0.0082(15) 0.0059(15)
C69 0.0256(16) 0.0322(18) 0.0267(18) 0.0112(15) 0.0106(14) 0.0038(14)
C70 0.036(2) 0.075(3) 0.067(3) 0.046(3) 0.025(2) 0.020(2)
C71 0.039(2) 0.046(2) 0.054(3) 0.030(2) 0.022(2) 0.0123(18)
C72 0.0321(18) 0.0341(19) 0.0328(19) 0.0179(16) 0.0136(15) 0.0112(15)
C73 0.049(2) 0.035(2) 0.0276(19) 0.0113(16) 0.0126(17) 0.0144(17)
C74 0.062(3) 0.050(2) 0.035(2) 0.023(2) 0.013(2) 0.030(2)
C75 0.051(2) 0.053(3) 0.032(2) 0.016(2) 0.0034(18) 0.021(2)
C76 0.039(2) 0.042(2) 0.034(2) 0.0126(18) 0.0057(17) 0.0116(17)
C78 0.097(4) 0.062(3) 0.054(3) 0.029(3) 0.002(3) 0.035(3)
C79 0.057(3) 0.049(3) 0.044(3) 0.014(2) -0.003(2) 0.012(2)
C77 0.0329(18) 0.036(2) 0.036(2) 0.0174(17) 0.0111(16) 0.0123(16)

loop_
_atom_type_symbol
_atom_type_description
_atom_type_scat_dispersion_real
_atom_type_scat_dispersion_imag
_atom_type_scat_source
C C 0.0033 0.0016 'International Tables Vol C Tables 4.2.6.8 and 6.1.1.4'
H H 0.0000 0.0000 'International Tables Vol C Tables 4.2.6.8 and 6.1.1.4'
B B 0.0013 0.0007 'International Tables Vol C Tables 4.2.6.8 and 6.1.1.4'
N N 0.0061 0.0033 'International Tables Vol C Tables 4.2.6.8 and 6.1.1.4'
O O 0.0106 0.0060 'International Tables Vol C Tables 4.2.6.8 and 6.1.1.4'
F F 0.0171 0.0103 'International Tables Vol C Tables 4.2.6.8 and 6.1.1.4'
P P 0.1023 0.0942 'International Tables Vol C Tables 4.2.6.8 and 6.1.1.4'
S S 0.1246 0.1234 'International Tables Vol C Tables 4.2.6.8 and 6.1.1.4'
Fe Fe 0.3463 0.8444 'International Tables Vol C Tables 4.2.6.8 and 6.1.1.4'

loop_
_exptl_crystal_face_index_h
_exptl_crystal_face_index_k
_exptl_crystal_face_index_l
_exptl_crystal_face_perp_dist
0.00 2.00 1.00 0.1840
0.00 -2.00 -1.00 0.1740
-2.00 -1.00 0.00 0.2620
1.00 0.00 0.00 0.3100
0.00 1.00 -2.00 0.1990
0.00 -1.00 2.00 0.1010
1.00 -2.00 2.00 0.1490
-1.00 2.00 -2.00 0.2140
0.00 1.00 -1.00 0.1760
0.00 -1.00 1.00 0.1510
-1.00 -1.00 1.00 0.2560
-1.00 -1.00 0.00 0.2220
-2.00 1.00 1.00 0.3750
2.00 -1.00 -1.00 0.3730
1.00 2.00 -2.00 0.2080
-1.00 -2.00 2.00 0.1950
1.00 0.00 -2.00 0.3270

loop_
_geom_angle_atom_site_label_1
_geom_angle_atom_site_label_2
_geom_angle_atom_site_label_3
_geom_angle
C2 Fe1 C3 97.21(16)
C2 Fe1 C1 96.06(15)
C3 Fe1 C1 93.37(14)
C2 Fe1 S2 95.45(12)
C3 Fe1 S2 166.30(11)
C1 Fe1 S2 90.47(11)
C2 Fe1 S1 100.59(12)
C3 Fe1 S1 86.16(11)
C1 Fe1 S1 163.27(11)
S2 Fe1 S1 86.39(3)
C2 Fe1 Fe2 140.70(11)
C3 Fe1 Fe2 110.41(11)
C1 Fe1 Fe2 109.16(11)
S2 Fe1 Fe2 55.97(2)
S1 Fe1 Fe2 55.91(2)
C13 Fe2 P1 93.71(10)
C13 Fe2 P2 91.72(10)
P1 Fe2 P2 88.11(3)
C13 Fe2 S1 100.36(10)
P1 Fe2 S1 92.21(3)
P2 Fe2 S1 167.87(3)
C13 Fe2 S2 104.43(10)
P1 Fe2 S2 161.84(3)
P2 Fe2 S2 90.54(3)
S1 Fe2 S2 85.38(3)
C13 Fe2 Fe1 68.06(10)
P1 Fe2 Fe1 135.89(3)
P2 Fe2 Fe1 130.26(3)
S1 Fe2 Fe1 55.18(2)
S2 Fe2 Fe1 55.11(2)
C20 P1 C14 107.28(14)
C20 P1 C26 103.55(15)
C14 P1 C26 103.50(14)
C20 P1 Fe2 113.39(11)
C14 P1 Fe2 108.81(10)
C26 P1 Fe2 119.33(11)
C42 P2 C36 104.60(15)
C42 P2 C34 103.72(14)
C36 P2 C34 102.84(14)
C42 P2 Fe2 112.69(10)
C36 P2 Fe2 112.80(11)
C34 P2 Fe2 118.73(11)
C12 S1 Fe1 109.53(11)
C12 S1 Fe2 109.24(11)
Fe1 S1 Fe2 68.91(3)
C4 S2 Fe1 109.38(12)
C4 S2 Fe2 107.89(11)
Fe1 S2 Fe2 68.92(3)
C4 N1 C12 112.9(3)
C4 N1 C5 114.2(3)
C12 N1 C5 113.1(3)
O1 C1 Fe1 179.0(3)
O2 C2 Fe1 177.0(3)
O3 C3 Fe1 177.4(3)
N1 C4 S2 113.8(2)
N1 C4 H4A 108.8
S2 C4 H4A 108.8
N1 C4 H4B 108.8
S2 C4 H4B 108.8
H4A C4 H4B 107.7
N1 C5 C6B 115.2(6)
N1 C5 C6 119.0(8)
N1 C5 H5A 107.6
C6B C5 H5A 107.7
C6 C5 H5A 107.6
N1 C5 H5B 107.6
C6B C5 H5B 111.4
C6 C5 H5B 107.6
H5A C5 H5B 107.0
C7 C6 C11 120.0
C7 C6 C5 127.4(12)
C11 C6 C5 112.5(12)
C6 C7 C8 120.0
C6 C7 H7 120.0
C8 C7 H7 120.0
C7 C8 C9 120.0
C7 C8 H8 120.0
C9 C8 H8 120.0
C10 C9 C8 120.0
C10 C9 H9 120.0
C8 C9 H9 120.0
C9 C10 C11 120.0
C9 C10 H10 120.0
C11 C10 H10 120.0
C10 C11 C6 120.0
C10 C11 H11 120.0
C6 C11 H11 120.0
C7B C6B C11B 120.0
C7B C6B C5 115.2(9)
C11B C6B C5 124.7(9)
C8B C7B C6B 120.0
C8B C7B H7B 120.0
C6B C7B H7B 120.0
C7B C8B C9B 120.0
C7B C8B H8B 120.0
C9B C8B H8B 120.0
C10B C9B C8B 120.0
C10B C9B H9B 120.0
C8B C9B H9B 120.0
C11B C10B C9B 120.0
C11B C10B H10B 120.0
C9B C10B H10B 120.0
C10B C11B C6B 120.0
C10B C11B H11B 120.0
C6B C11B H11B 120.0
N1 C12 S1 112.5(2)
N1 C12 H12A 109.1
S1 C12 H12A 109.1
N1 C12 H12B 109.1
S1 C12 H12B 109.1
H12A C12 H12B 107.8
O4 C13 Fe2 167.6(3)
C19 C14 C15 119.5(3)
C19 C14 P1 119.0(2)
C15 C14 P1 121.3(2)
C16 C15 C14 120.0(3)
C16 C15 H15 120.0
C14 C15 H15 120.0
C15 C16 C17 119.9(3)
C15 C16 H16 120.1
C17 C16 H16 120.1
C18 C17 C16 120.5(3)
C18 C17 H17 119.7
C16 C17 H17 119.7
C17 C18 C19 119.8(3)
C17 C18 H18 120.1
C19 C18 H18 120.1
C18 C19 C14 120.3(3)
C18 C19 H19 119.8
C14 C19 H19 119.8
C21 C20 C25 118.7(3)
C21 C20 P1 122.9(3)
C25 C20 P1 118.4(3)
C20 C21 C22 119.9(4)
C20 C21 H21 120.0
C22 C21 H21 120.0
C23 C22 C21 120.6(4)
C23 C22 H22 119.7
C21 C22 H22 119.7
C22 C23 C24 120.4(4)
C22 C23 H23 119.8
C24 C23 H23 119.8
C25 C24 C23 119.7(4)
C25 C24 H24 120.1
C23 C24 H24 120.1
C24 C25 C20 120.7(4)
C24 C25 H25 119.6
C20 C25 H25 119.6
C27 C26 C35 119.9(3)
C27 C26 P1 114.3(2)
C35 C26 P1 125.7(2)
C26 C27 C28 121.9(3)
C26 C27 H27 119.0
C28 C27 H27 119.0
C29 C28 C27 119.7(3)
C29 C28 H28 120.2
C27 C28 H28 120.2
C28 C29 C30 121.3(3)
C28 C29 H29 119.3
C30 C29 H29 119.3
C29 C30 C31 119.3(3)
C29 C30 C35 120.4(3)
C31 C30 C35 120.4(3)
C32 C31 C30 121.6(3)
C32 C31 H31 119.2
C30 C31 H31 119.2
C31 C32 C33 119.1(3)
C31 C32 H32 120.4
C33 C32 H32 120.4
C34 C33 C32 122.6(3)
C34 C33 H33 118.7
C32 C33 H33 118.7
C33 C34 C35 119.7(3)
C33 C34 P2 115.8(2)
C35 C34 P2 124.4(2)
C26 C35 C34 126.6(3)
C26 C35 C30 116.8(3)
C34 C35 C30 116.6(3)
C37 C36 C41 118.7(3)
C37 C36 P2 119.4(3)
C41 C36 P2 122.0(3)
C38 C37 C36 120.8(4)
C38 C37 H37 119.6
C36 C37 H37 119.6
C37 C38 C39 120.4(4)
C37 C38 H38 119.8
C39 C38 H38 119.8
C40 C39 C38 119.5(4)
C40 C39 H39 120.3
C38 C39 H39 120.3
C39 C40 C41 120.7(4)
C39 C40 H40 119.7
C41 C40 H40 119.7
C40 C41 C36 120.0(4)
C40 C41 H41 120.0
C36 C41 H41 120.0
C47 C42 C43 118.6(3)
C47 C42 P2 119.4(2)
C43 C42 P2 121.9(2)
C44 C43 C42 120.6(3)
C44 C43 H43 119.7
C42 C43 H43 119.7
C45 C44 C43 119.9(3)
C45 C44 H44 120.0
C43 C44 H44 120.0
C46 C45 C44 120.2(3)
C46 C45 H45 119.9
C44 C45 H45 119.9
C45 C46 C47 120.3(3)
C45 C46 H46 119.9
C47 C46 H46 119.9
C42 C47 C46 120.4(3)
C42 C47 H47 119.8
C46 C47 H47 119.8
C48 B1 C64 110.6(3)
C48 B1 C56 106.0(3)
C64 B1 C56 110.5(3)
C48 B1 C72 112.1(3)
C64 B1 C72 107.3(3)
C56 B1 C72 110.4(3)
C49 C48 C53 115.3(3)
C49 C48 B1 124.7(3)
C53 C48 B1 119.9(3)
C50 C49 C48 122.2(3)
C50 C49 H49 118.9
C48 C49 H49 118.9
C51 C50 C49 120.9(3)
C51 C50 C54 120.4(4)
C49 C50 C54 118.6(4)
C50 C51 C52 118.1(3)
C50 C51 H51 120.9
C52 C51 H51 120.9
C53 C52 C51 120.8(4)
C53 C52 C55 120.1(3)
C51 C52 C55 119.2(3)
C52 C53 C48 122.6(3)
C52 C53 H53 118.7
C48 C53 H53 118.7
F3B C54 F1 123.9(11)
F3B C54 F2 74.6(9)
F1 C54 F2 108.8(5)
F3B C54 F1B 106.1(11)
F2 C54 F1B 129.3(10)
F3B C54 F2B 109.4(9)
F1 C54 F2B 76.0(9)
F1B C54 F2B 103.0(9)
F1 C54 F3 105.6(5)
F2 C54 F3 103.0(4)
F1B C54 F3 81.0(10)
F2B C54 F3 132.2(8)
F3B C54 C50 115.9(9)
F1 C54 C50 113.4(5)
F2 C54 C50 112.9(4)
F1B C54 C50 111.6(10)
F2B C54 C50 110.1(7)
F3 C54 C50 112.3(4)
F6B C55 F5B 114.2(7)
F6B C55 F5 132.5(6)
F5B C55 F5 46.3(5)
F6B C55 F4 57.0(5)
F5B C55 F4 136.3(6)
F5 C55 F4 104.4(5)
F6B C55 F4B 110.2(7)
F5B C55 F4B 105.9(7)
F5 C55 F4B 59.8(5)
F4 C55 F4B 54.3(5)
F6B C55 F6 51.4(5)
F5B C55 F6 64.3(6)
F5 C55 F6 101.0(5)
F4 C55 F6 101.6(5)
F4B C55 F6 136.1(5)
F6B C55 C52 110.7(5)
F5B C55 C52 107.2(5)
F5 C55 C52 116.5(4)
F4 C55 C52 115.9(4)
F4B C55 C52 108.5(5)
F6 C55 C52 115.3(4)
C61 C56 C57 115.0(3)
C61 C56 B1 125.6(3)
C57 C56 B1 119.4(3)
C58 C57 C56 123.0(3)
C58 C57 H57 118.5
C56 C57 H57 118.5
C57 C58 C59 120.4(3)
C57 C58 C62 119.5(3)
C59 C58 C62 120.1(3)
C60 C59 C58 118.3(3)
C60 C59 H59 120.9
C58 C59 H59 120.9
C59 C60 C61 121.2(3)
C59 C60 C63 117.7(3)
C61 C60 C63 121.1(3)
C60 C61 C56 122.2(3)
C60 C61 H61 118.9
C56 C61 H61 118.9
F8B C62 F9 129.8(8)
F8B C62 F9B 105.9(10)
F8B C62 F7 57.6(11)
F9 C62 F7 108.9(4)
F9B C62 F7 130.9(9)
F8B C62 F8 47.9(11)
F9 C62 F8 105.0(4)
F9B C62 F8 65.2(11)
F7 C62 F8 103.5(4)
F8B C62 F7B 105.2(10)
F9 C62 F7B 63.7(9)
F9B C62 F7B 103.0(10)
F7 C62 F7B 51.3(8)
F8 C62 F7B 137.0(7)
F8B C62 C58 116.0(8)
F9 C62 C58 113.5(3)
F9B C62 C58 115.1(9)
F7 C62 C58 113.4(3)
F8 C62 C58 111.8(3)
F7B C62 C58 110.5(6)
F11B C63 F12 84.3(9)
F11B C63 F10 119.0(13)
F12 C63 F10 107.1(10)
F11B C63 F10B 105.4(8)
F12 C63 F10B 120.5(14)
F11B C63 F12B 107.9(8)
F10 C63 F12B 90.4(12)
F10B C63 F12B 107.4(9)
F12 C63 F11 105.6(8)
F10 C63 F11 106.2(9)
F10B C63 F11 89.4(11)
F12B C63 F11 128.3(9)
F11B C63 C60 114.5(8)
F12 C63 C60 115.9(9)
F10 C63 C60 112.8(11)
F10B C63 C60 112.4(10)
F12B C63 C60 108.9(8)
F11 C63 C60 108.6(10)
C69 C64 C65 115.2(3)
C69 C64 B1 124.9(3)
C65 C64 B1 119.9(3)
C66 C65 C64 122.7(3)
C66 C65 H65 118.6
C64 C65 H65 118.6
C65 C66 C67 120.5(3)
C65 C66 C70 121.8(3)
C67 C66 C70 117.7(3)
C68 C67 C66 118.2(3)
C68 C67 H67 120.9
C66 C67 H67 120.9
C67 C68 C69 120.9(3)
C67 C68 C71 119.0(3)
C69 C68 C71 120.1(3)
C68 C69 C64 122.5(3)
C68 C69 H69 118.8
C64 C69 H69 118.8
F13B C70 F14 117.5(14)
F13B C70 F15 86.6(11)
F14 C70 F15 106.6(10)
F13B C70 F14B 108.3(8)
F15 C70 F14B 124.3(12)
F13B C70 F15B 105.6(7)
F14 C70 F15B 87.0(11)
F14B C70 F15B 105.8(7)
F14 C70 F13 104.3(10)
F15 C70 F13 106.7(10)
F14B C70 F13 91.1(11)
F15B C70 F13 123.5(11)
F13B C70 C66 114.1(7)
F14 C70 C66 116.3(12)
F15 C70 C66 111.3(10)
F14B C70 C66 110.2(7)
F15B C70 C66 112.3(6)
F13 C70 C66 111.1(10)
F16 C71 F17 114.0(10)
F16 C71 F18B 113.2(12)
F17 C71 F18B 73.0(7)
F17 C71 F16B 128.3(8)
F18B C71 F16B 104.8(6)
F16 C71 F17B 84.4(8)
F18B C71 F17B 106.4(4)
F16B C71 F17B 102.1(5)
F16 C71 F18 105.5(10)
F17 C71 F18 98.4(7)
F16B C71 F18 91.4(8)
F17B C71 F18 131.3(6)
F16 C71 C68 118.0(12)
F17 C71 C68 113.7(5)
F18B C71 C68 116.9(5)
F16B C71 C68 112.6(5)
F17B C71 C68 112.6(3)
F18 C71 C68 104.3(7)
C73 C72 C77 115.0(3)
C73 C72 B1 125.2(3)
C77 C72 B1 119.8(3)
C74 C73 C72 122.2(3)
C74 C73 H73 118.9
C72 C73 H73 118.9
C75 C74 C73 121.1(3)
C75 C74 C78 119.5(4)
C73 C74 C78 119.3(4)
C74 C75 C76 118.3(3)
C74 C75 H75 120.9
C76 C75 H75 120.9
C75 C76 C77 120.4(3)
C75 C76 C79 120.0(3)
C77 C76 C79 119.5(3)
F19 C78 F20B 128.7(5)
F19 C78 F20 108.3(6)
F20B C78 F20 50.9(5)
F19 C78 F21B 52.8(6)
F20B C78 F21B 106.2(7)
F20 C78 F21B 136.5(7)
F19 C78 F19B 54.4(6)
F20B C78 F19B 105.0(7)
F20 C78 F19B 59.4(6)
F21B C78 F19B 105.2(7)
F19 C78 F21 103.3(6)
F20B C78 F21 57.3(5)
F20 C78 F21 106.6(7)
F21B C78 F21 54.7(6)
F19B C78 F21 137.1(6)
F19 C78 C74 115.0(5)
F20B C78 C74 116.4(4)
F20 C78 C74 111.3(5)
F21B C78 C74 112.2(6)
F19B C78 C74 111.1(5)
F21 C78 C74 111.7(4)
F23 C79 F22 105.5(10)
F23 C79 F24 108.6(10)
F22 C79 F24 107.0(10)
F22 C79 F23B 118.1(14)
F24 C79 F23B 91.1(12)
F23 C79 F24B 120.9(14)
F22 C79 F24B 86.9(12)
F23B C79 F24B 105.9(8)
F23 C79 F22B 91.0(13)
F24 C79 F22B 123.4(14)
F23B C79 F22B 106.4(8)
F24B C79 F22B 104.3(7)
F23 C79 C76 112.0(12)
F22 C79 C76 113.9(12)
F24 C79 C76 109.6(11)
F23B C79 C76 114.1(9)
F24B C79 C76 114.6(7)
F22B C79 C76 110.8(7)
C76 C77 C72 122.9(3)
C76 C77 H77 118.6
C72 C77 H77 118.6

loop_
_geom_bond_atom_site_label_1
_geom_bond_atom_site_label_2
_geom_bond_distance
Fe1 C2 1.800(4)
Fe1 C3 1.811(4)
Fe1 C1 1.815(4)
Fe1 S2 2.2578(9)
Fe1 S1 2.2600(9)
Fe1 Fe2 2.5685(6)
Fe2 C13 1.769(3)
Fe2 P1 2.2305(9)
Fe2 P2 2.2321(9)
Fe2 S1 2.2798(9)
Fe2 S2 2.2812(9)
P1 C20 1.818(3)
P1 C14 1.822(3)
P1 C26 1.827(3)
P2 C42 1.814(3)
P2 C36 1.824(3)
P2 C34 1.831(3)
S1 C12 1.824(3)
S2 C4 1.835(3)
N1 C4 1.432(4)
N1 C12 1.440(4)
N1 C5 1.480(4)
O1 C1 1.136(4)
O2 C2 1.137(4)
O3 C3 1.134(4)
O4 C13 1.152(4)
C4 H4A 0.9900
C4 H4B 0.9900
C5 C6B 1.517(6)
C5 C6 1.519(8)
C5 H5A 0.9900
C5 H5B 0.9900
C6 C7 1.3900
C6 C11 1.3900
C7 C8 1.3900
C7 H7 0.9500
C8 C9 1.3900
C8 H8 0.9500
C9 C10 1.3900
C9 H9 0.9500
C10 C11 1.3900
C10 H10 0.9500
C11 H11 0.9500
C6B C7B 1.3900
C6B C11B 1.3900
C7B C8B 1.3900
C7B H7B 0.9500
C8B C9B 1.3900
C8B H8B 0.9500
C9B C10B 1.3900
C9B H9B 0.9500
C10B C11B 1.3900
C10B H10B 0.9500
C11B H11B 0.9500
C12 H12A 0.9900
C12 H12B 0.9900
C14 C19 1.386(4)
C14 C15 1.391(5)
C15 C16 1.376(5)
C15 H15 0.9500
C16 C17 1.384(5)
C16 H16 0.9500
C17 C18 1.374(5)
C17 H17 0.9500
C18 C19 1.377(4)
C18 H18 0.9500
C19 H19 0.9500
C20 C21 1.384(5)
C20 C25 1.387(5)
C21 C22 1.388(6)
C21 H21 0.9500
C22 C23 1.354(6)
C22 H22 0.9500
C23 C24 1.376(6)
C23 H23 0.9500
C24 C25 1.376(5)
C24 H24 0.9500
C25 H25 0.9500
C26 C27 1.387(5)
C26 C35 1.431(4)
C27 C28 1.394(5)
C27 H27 0.9500
C28 C29 1.351(5)
C28 H28 0.9500
C29 C30 1.407(5)
C29 H29 0.9500
C30 C31 1.408(5)
C30 C35 1.440(4)
C31 C32 1.345(5)
C31 H31 0.9500
C32 C33 1.401(5)
C32 H32 0.9500
C33 C34 1.375(5)
C33 H33 0.9500
C34 C35 1.438(4)
C36 C37 1.386(5)
C36 C41 1.392(5)
C37 C38 1.372(5)
C37 H37 0.9500
C38 C39 1.378(6)
C38 H38 0.9500
C39 C40 1.373(6)
C39 H39 0.9500
C40 C41 1.382(5)
C40 H40 0.9500
C41 H41 0.9500
C42 C47 1.383(4)
C42 C43 1.395(5)
C43 C44 1.376(5)
C43 H43 0.9500
C44 C45 1.375(5)
C44 H44 0.9500
C45 C46 1.369(5)
C45 H45 0.9500
C46 C47 1.383(5)
C46 H46 0.9500
C47 H47 0.9500
B1 C48 1.632(5)
B1 C64 1.639(5)
B1 C56 1.640(5)
B1 C72 1.649(5)
F1 C54 1.301(5)
F2 C54 1.322(5)
F3 C54 1.350(6)
F1B C54 1.327(8)
F2B C54 1.331(8)
F3B C54 1.291(8)
F4 C55 1.322(5)
F5 C55 1.315(5)
F6 C55 1.372(5)
F4B C55 1.331(6)
F5B C55 1.285(6)
F6B C55 1.255(6)
F7 C62 1.319(4)
F8 C62 1.328(5)
F9 C62 1.295(5)
F7B C62 1.347(7)
F8B C62 1.285(8)
F9B C62 1.314(8)
F10 C63 1.331(8)
F11 C63 1.339(8)
F12 C63 1.321(8)
F10B C63 1.335(7)
F11B C63 1.321(7)
F12B C63 1.335(7)
F13 C70 1.342(8)
F14 C70 1.324(8)
F15 C70 1.328(8)
F13B C70 1.320(7)
F14B C70 1.330(6)
F15B C70 1.343(6)
F16 C71 1.301(8)
F17 C71 1.303(7)
F18 C71 1.368(8)
F16B C71 1.328(5)
F17B C71 1.367(5)
F18B C71 1.322(6)
F19 C78 1.288(6)
F20 C78 1.308(7)
F21 C78 1.350(7)
F19B C78 1.333(6)
F20B C78 1.288(6)
F21B C78 1.314(7)
F22 C79 1.326(8)
F23 C79 1.325(8)
F24 C79 1.329(8)
F22B C79 1.337(7)
F23B C79 1.332(7)
F24B C79 1.337(7)
C48 C49 1.397(5)
C48 C53 1.403(5)
C49 C50 1.395(5)
C49 H49 0.9500
C50 C51 1.372(5)
C50 C54 1.493(5)
C51 C52 1.391(5)
C51 H51 0.9500
C52 C53 1.378(5)
C52 C55 1.494(6)
C53 H53 0.9500
C56 C61 1.392(4)
C56 C57 1.400(5)
C57 C58 1.380(5)
C57 H57 0.9500
C58 C59 1.378(5)
C58 C62 1.491(5)
C59 C60 1.370(5)
C59 H59 0.9500
C60 C61 1.388(5)
C60 C63 1.501(5)
C61 H61 0.9500
C64 C69 1.392(4)
C64 C65 1.404(4)
C65 C66 1.379(5)
C65 H65 0.9500
C66 C67 1.385(5)
C66 C70 1.490(5)
C67 C68 1.377(4)
C67 H67 0.9500
C68 C69 1.386(4)
C68 C71 1.483(5)
C69 H69 0.9500
C72 C73 1.394(5)
C72 C77 1.400(5)
C73 C74 1.392(5)
C73 H73 0.9500
C74 C75 1.370(5)
C74 C78 1.492(6)
C75 C76 1.379(5)
C75 H75 0.9500
C76 C77 1.385(5)
C76 C79 1.496(5)
C77 H77 0.9500

loop_
_platon_squeeze_void_nr
_platon_squeeze_void_average_x
_platon_squeeze_void_average_y
_platon_squeeze_void_average_z
_platon_squeeze_void_volume
_platon_squeeze_void_count_electrons
_platon_squeeze_void_content
1 -0.041 0.286 0.505 240 79 ' '
2 0.041 0.714 0.494 240 79 ' '
3 0.331 0.340 0.270 97 38 ' '
4 0.669 0.660 0.730 97 38 ' '
